data_2101568
loop_
_publ_author_name
'Kwei, G. H.'
'Lawson, A. C.'
'Larson, A. C.'
'Morosin, B.'
'Larson, E. M.'
'Canfield, P. C.'

_publ_section_title
;
 Structure of Ce~2~Pt~6~Ga~15~: interplanar disorder from the
 Ce~2~Ga~3~ layers
;
_journal_issue 4
_journal_name_full 'Acta Crystallographica Section B'
_journal_page_first 580
_journal_page_last 585
_journal_paper_doi 10.1107/S0108768196000481
_journal_volume 52
_journal_year 1996
_chemical_formula_sum 'Ce2 Ga15 Pt6'
_symmetry_cell_setting hexagonal
_symmetry_space_group_name_Hall '-P 6c 2c'
_symmetry_space_group_name_H-M 'P 63/m m c'
_cell_angle_alpha 90.0
_cell_angle_beta 90.0
_cell_angle_gamma 120.0
_cell_formula_units_Z 1.5
_cell_length_a 4.3267(2)
_cell_length_b 4.3267(2)
_cell_length_c 16.5369(8)
_cell_volume 268.10(2)
_diffrn_radiation_probe neutron
_diffrn_radiation_type 'pulsed neutron'
_cod_data_source_file vs0127.cif
_cod_data_source_block vs0127a
_cod_original_cell_volume 268.11(3)
_cod_database_code 2101568

loop_
_atom_site_label
_atom_site_fract_x
_atom_site_fract_y
_atom_site_fract_z
_atom_site_U_iso_or_equiv
_atom_site_occupancy
Ce 0.33333 0.66667 0.25 0.0055(7) 0.639(6)
Pt 0.66667 0.33333 0.39188(4) 0.0069(3) 1.0
Ga(1) 0.66667 0.33333 0.54609(5) 0.0083(3) 0.995(4)
Ga(2) .0 .0 .36413(5) 0.0097(3) 0.984(4)
Ga(3) 0.5343(3) -0.5343(3) 0.25 0.0076(10) 0.314(3)
